data_7012476
loop_
_publ_author_name
'Birte Ahrens'
'Jacqueline M. Cole'
'Jonathan P. Hickey'
'James N. Martin'
'Martin J. Mays'
'Paul R. Raithby'
'Simon J. Teat'
'Anthony D. Woods'

_publ_section_title
;
 Reaction of metallophosphanide anions with MLnX (X = halide) species
 as a simple route to heterometallic transition metal complexes
;
_journal_issue 7
_journal_name_full 'Dalton Trans.'
_journal_page_first 1389
_journal_page_last 1395
_journal_paper_doi 10.1039/b211243d
_journal_year 2003
_chemical_formula_sum 'C40 H25 Au O10 Os3 P2'
_chemical_formula_weight 1495.11
_chemical_name_systematic
;
?
;
_space_group_IT_number 2
_symmetry_cell_setting triclinic
_symmetry_space_group_name_Hall '-P 1'
_symmetry_space_group_name_H-M 'P -1'
_atom_sites_solution_hydrogens geom
_atom_sites_solution_primary direct
_atom_sites_solution_secondary difmap
_audit_creation_method SHELXL-97
_cell_angle_alpha 94.6710(10)
_cell_angle_beta 103.7790(10)
_cell_angle_gamma 111.1270(10)
_cell_formula_units_Z 2
_cell_length_a 10.0320(2)
_cell_length_b 13.9040(2)
_cell_length_c 16.4300(4)
_cell_measurement_temperature 180(2)
_cell_volume 2040.47(7)
_computing_cell_refinement DENZO
_computing_data_collection 'Bruker Nonius control software'
_computing_data_reduction DENZO
_computing_molecular_graphics 'SHELXTL (Sheldrick, 1991)'
_computing_publication_material 'SHELXL-97 (Sheldrick, 1997)'
_computing_structure_refinement 'SHELXL-97 (Sheldrick, 1997)'
_computing_structure_solution 'SHELXS-93 (Sheldrick, 1993)'
_diffrn_ambient_temperature 180(2)
_diffrn_measured_fraction_theta_full 0.997
_diffrn_measured_fraction_theta_max 0.997
_diffrn_measurement_device_type 'Bruker Nonius Kappa CCD Diffractometer'
_diffrn_measurement_method 'Combined phi and omega scans'
_diffrn_radiation_monochromator graphite
_diffrn_radiation_source 'fine-focus sealed tube'
_diffrn_radiation_type MoK\a
_diffrn_radiation_wavelength 0.71070
_diffrn_reflns_av_R_equivalents 0.0666
_diffrn_reflns_av_sigmaI/netI 0.0468
_diffrn_reflns_limit_h_max 11
_diffrn_reflns_limit_h_min -12
_diffrn_reflns_limit_k_max 17
_diffrn_reflns_limit_k_min -17
_diffrn_reflns_limit_l_max 20
_diffrn_reflns_limit_l_min -20
_diffrn_reflns_number 26465
_diffrn_reflns_theta_full 26.37
_diffrn_reflns_theta_max 26.37
_diffrn_reflns_theta_min 3.40
_exptl_absorpt_coefficient_mu 13.028
_exptl_absorpt_correction_T_max 0.4624
_exptl_absorpt_correction_T_min 0.1213
_exptl_absorpt_correction_type SORTAV
_exptl_crystal_colour Orange
_exptl_crystal_density_diffrn 2.433
_exptl_crystal_density_method 'not measured'
_exptl_crystal_description Block
_exptl_crystal_F_000 1364
_exptl_crystal_size_max 0.28
_exptl_crystal_size_mid 0.12
_exptl_crystal_size_min 0.07
_refine_diff_density_max 2.168
_refine_diff_density_min -3.752
_refine_diff_density_rms 0.236
_refine_ls_extinction_coef 0.00106(11)
_refine_ls_extinction_expression Fc^*^=kFc[1+0.001xFc^2^\l^3^/sin(2\q)]^-1/4^
_refine_ls_extinction_method SHELXL
_refine_ls_goodness_of_fit_ref 1.067
_refine_ls_hydrogen_treatment mixed
_refine_ls_matrix_type full
_refine_ls_number_parameters 506
_refine_ls_number_reflns 8336
_refine_ls_number_restraints 0
_refine_ls_restrained_S_all 1.067
_refine_ls_R_factor_all 0.0368
_refine_ls_R_factor_gt 0.0333
_refine_ls_shift/su_max 0.001
_refine_ls_shift/su_mean 0.000
_refine_ls_structure_factor_coef Fsqd
_refine_ls_weighting_details 'calc w=1/[\s^2^(Fo^2^)+(0.0525P)^2^+1.4713P] where P=(Fo^2^+2Fc^2^)/3'
_refine_ls_weighting_scheme calc
_refine_ls_wR_factor_gt 0.0857
_refine_ls_wR_factor_ref 0.0880
_reflns_number_gt 7673
_reflns_number_total 8336
_reflns_threshold_expression >2sigma(I)
_cod_data_source_file b211243d.txt
_cod_data_source_block for_complex_10
_cod_depositor_comments
;
The following automatic conversions were performed:
'_symmetry_cell_setting' value 'Triclinic' changed to 'triclinic'
according to '/home/saulius/struct/CIF-dictionaries/cif_core.dic'
dictionary named 'cif_core.dic' version 2.4.1 from 2010-06-29.

Automatic conversion script
Id: cif_fix_enum 1527 2010-12-29 10:47:43Z saulius 
;
_cod_original_sg_symbol_H-M P-1
_cod_database_code 7012476

loop_
_symmetry_equiv_pos_as_xyz
'x, y, z'
'-x, -y, -z'

loop_
_atom_site_label
_atom_site_type_symbol
_atom_site_fract_x
_atom_site_fract_y
_atom_site_fract_z
_atom_site_U_iso_or_equiv
_atom_site_adp_type
_atom_site_occupancy
_atom_site_symmetry_multiplicity
_atom_site_calc_flag
_atom_site_refinement_flags
_atom_site_disorder_assembly
_atom_site_disorder_group
Os1 Os 0.25475(2) 0.263620(15) 0.226222(13) 0.01990(8) Uani 1 1 d . . .
Os2 Os 0.46405(2) 0.160680(15) 0.218152(13) 0.02043(8) Uani 1 1 d . . .
Os3 Os 0.41296(2) 0.294339(18) 0.098130(14) 0.02704(8) Uani 1 1 d . . .
Au1 Au 0.17578(2) 0.049517(15) 0.226240(13) 0.02279(8) Uani 1 1 d . . .
P2 P 0.02695(15) -0.11237(10) 0.24653(9) 0.0218(3) Uani 1 1 d . . .
P1 P 0.48597(15) 0.29381(10) 0.32578(9) 0.0205(3) Uani 1 1 d . . .
C11 C 0.1541(7) 0.2505(5) 0.3116(4) 0.0323(13) Uani 1 1 d . . .
O11 O 0.0902(6) 0.2494(4) 0.3612(3) 0.0510(13) Uani 1 1 d . . .
C12 C 0.2805(7) 0.4040(5) 0.2200(4) 0.0321(13) Uani 1 1 d . . .
O12 O 0.2941(6) 0.4893(4) 0.2171(4) 0.0509(13) Uani 1 1 d . . .
C13 C 0.0676(7) 0.1982(5) 0.1362(4) 0.0291(13) Uani 1 1 d . . .
O13 O -0.0454(5) 0.1624(4) 0.0865(3) 0.0443(12) Uani 1 1 d . . .
C21 C 0.6651(7) 0.2102(5) 0.2126(4) 0.0349(14) Uani 1 1 d . . .
O21 O 0.7835(5) 0.2368(5) 0.2096(3) 0.0548(14) Uani 1 1 d . . .
C22 C 0.4859(6) 0.0671(4) 0.2940(4) 0.0280(12) Uani 1 1 d . . .
O22 O 0.5057(5) 0.0097(3) 0.3368(3) 0.0383(10) Uani 1 1 d . . .
C23 C 0.3862(6) 0.0512(5) 0.1172(4) 0.0302(13) Uani 1 1 d . . .
O23 O 0.3481(5) -0.0142(4) 0.0600(3) 0.0400(11) Uani 1 1 d . . .
C31 C 0.3416(8) 0.3822(6) 0.0310(5) 0.0446(17) Uani 1 1 d . . .
O31 O 0.3042(7) 0.4348(5) -0.0094(4) 0.078(2) Uani 1 1 d . . .
C32 C 0.5493(8) 0.2726(7) 0.0424(5) 0.0501(19) Uani 1 1 d . . .
O32 O 0.6350(7) 0.2608(7) 0.0131(4) 0.094(3) Uani 1 1 d . . .
C33 C 0.5769(7) 0.4221(5) 0.1685(4) 0.0380(15) Uani 1 1 d . . .
O33 O 0.6705(6) 0.5004(4) 0.1976(3) 0.0592(15) Uani 1 1 d . . .
C34 C 0.2437(7) 0.1694(5) 0.0304(4) 0.0325(13) Uani 1 1 d . . .
O34 O 0.1443(5) 0.0979(4) -0.0124(3) 0.0407(11) Uani 1 1 d . . .
C201 C -0.1710(6) -0.1408(4) 0.2150(3) 0.0260(12) Uani 1 1 d . . .
C202 C -0.2769(7) -0.2409(5) 0.2104(4) 0.0368(15) Uani 1 1 d . . .
H202 H -0.2464 -0.2970 0.2213 0.044 Uiso 1 1 calc R . .
C203 C -0.4282(7) -0.2580(6) 0.1898(5) 0.0473(18) Uani 1 1 d . . .
H203 H -0.5008 -0.3259 0.1865 0.057 Uiso 1 1 calc R . .
C204 C -0.4709(7) -0.1789(7) 0.1746(4) 0.0479(19) Uani 1 1 d . . .
H204 H -0.5740 -0.1916 0.1604 0.057 Uiso 1 1 calc R . .
C205 C -0.3679(8) -0.0788(7) 0.1792(5) 0.053(2) Uani 1 1 d . . .
H205 H -0.3997 -0.0233 0.1684 0.064 Uiso 1 1 calc R . .
C206 C -0.2188(7) -0.0611(5) 0.1997(4) 0.0379(15) Uani 1 1 d . . .
H206 H -0.1475 0.0075 0.2034 0.045 Uiso 1 1 calc R . .
C211 C 0.0469(6) -0.2235(4) 0.1930(4) 0.0246(11) Uani 1 1 d . . .
C212 C 0.0271(7) -0.3157(5) 0.2256(4) 0.0342(14) Uani 1 1 d . . .
H212 H 0.0037 -0.3213 0.2782 0.041 Uiso 1 1 calc R . .
C213 C 0.0413(8) -0.3984(5) 0.1823(5) 0.0452(17) Uani 1 1 d . . .
H213 H 0.0270 -0.4609 0.2049 0.054 Uiso 1 1 calc R . .
C214 C 0.0757(8) -0.3916(6) 0.1066(5) 0.0439(17) Uani 1 1 d . . .
H214 H 0.0877 -0.4487 0.0779 0.053 Uiso 1 1 calc R . .
C215 C 0.0932(7) -0.3022(6) 0.0719(4) 0.0400(15) Uani 1 1 d . . .
H215 H 0.1143 -0.2989 0.0186 0.048 Uiso 1 1 calc R . .
C216 C 0.0800(6) -0.2171(5) 0.1144(4) 0.0298(13) Uani 1 1 d . . .
H216 H 0.0931 -0.1553 0.0908 0.036 Uiso 1 1 calc R . .
C221 C 0.0714(6) -0.1224(4) 0.3586(3) 0.0222(11) Uani 1 1 d . . .
C222 C -0.0196(6) -0.1160(4) 0.4095(4) 0.0263(12) Uani 1 1 d . . .
H222 H -0.1105 -0.1088 0.3847 0.032 Uiso 1 1 calc R . .
C223 C 0.0202(7) -0.1201(5) 0.4951(4) 0.0329(13) Uani 1 1 d . . .
H223 H -0.0423 -0.1148 0.5290 0.039 Uiso 1 1 calc R . .
C224 C 0.1533(6) -0.1320(4) 0.5319(4) 0.0294(12) Uani 1 1 d . . .
H224 H 0.1805 -0.1359 0.5906 0.035 Uiso 1 1 calc R . .
C225 C 0.2440(7) -0.1379(5) 0.4829(4) 0.0314(13) Uani 1 1 d . . .
H225 H 0.3344 -0.1457 0.5079 0.038 Uiso 1 1 calc R . .
C226 C 0.2048(6) -0.1327(4) 0.3969(4) 0.0293(12) Uani 1 1 d . . .
H226 H 0.2692 -0.1362 0.3637 0.035 Uiso 1 1 calc R . .
C101 C 0.6448(6) 0.4192(4) 0.3571(4) 0.0256(12) Uani 1 1 d . . .
C102 C 0.7879(7) 0.4214(5) 0.3680(4) 0.0344(14) Uani 1 1 d . . .
H102 H 0.8017 0.3586 0.3543 0.041 Uiso 1 1 calc R . .
C103 C 0.9112(7) 0.5167(5) 0.3995(4) 0.0409(16) Uani 1 1 d . . .
H103 H 1.0089 0.5185 0.4068 0.049 Uiso 1 1 calc R . .
C104 C 0.8923(8) 0.6078(5) 0.4198(5) 0.0450(17) Uani 1 1 d . . .
H104 H 0.9768 0.6722 0.4408 0.054 Uiso 1 1 calc R . .
C105 C 0.7509(8) 0.6059(5) 0.4099(4) 0.0455(17) Uani 1 1 d . . .
H105 H 0.7375 0.6686 0.4245 0.055 Uiso 1 1 calc R . .
C106 C 0.6285(7) 0.5114(4) 0.3782(4) 0.0348(14) Uani 1 1 d . . .
H106 H 0.5311 0.5103 0.3710 0.042 Uiso 1 1 calc R . .
C111 C 0.4792(6) 0.2629(4) 0.4322(3) 0.0210(11) Uani 1 1 d . . .
C112 C 0.3753(6) 0.1680(4) 0.4403(3) 0.0252(11) Uani 1 1 d . . .
H112 H 0.3064 0.1199 0.3905 0.030 Uiso 1 1 calc R . .
C113 C 0.3708(7) 0.1426(5) 0.5202(4) 0.0310(13) Uani 1 1 d . . .
H113 H 0.2993 0.0776 0.5245 0.037 Uiso 1 1 calc R . .
C114 C 0.4707(7) 0.2123(5) 0.5933(4) 0.0336(14) Uani 1 1 d . . .
H114 H 0.4676 0.1952 0.6478 0.040 Uiso 1 1 calc R . .
C115 C 0.5738(7) 0.3056(5) 0.5869(4) 0.0369(14) Uani 1 1 d . . .
H115 H 0.6427 0.3531 0.6370 0.044 Uiso 1 1 calc R . .
C116 C 0.5776(7) 0.3310(4) 0.5074(4) 0.0296(13) Uani 1 1 d . . .
H116 H 0.6491 0.3964 0.5040 0.036 Uiso 1 1 calc R . .

loop_
_atom_site_aniso_label
_atom_site_aniso_U_11
_atom_site_aniso_U_22
_atom_site_aniso_U_33
_atom_site_aniso_U_23
_atom_site_aniso_U_13
_atom_site_aniso_U_12
Os1 0.01738(12) 0.02051(12) 0.02386(13) 0.00698(9) 0.00909(9) 0.00715(9)
Os2 0.01566(12) 0.02167(12) 0.02349(13) 0.00244(9) 0.00690(9) 0.00637(9)
Os3 0.02223(13) 0.03509(14) 0.02557(14) 0.01140(10) 0.01189(10) 0.00884(10)
Au1 0.01880(12) 0.02066(12) 0.02616(13) 0.00587(9) 0.00683(9) 0.00407(9)
P2 0.0169(7) 0.0202(6) 0.0289(7) 0.0070(5) 0.0092(6) 0.0059(5)
P1 0.0186(7) 0.0174(6) 0.0239(7) 0.0041(5) 0.0077(5) 0.0041(5)
C11 0.028(3) 0.033(3) 0.038(3) 0.011(3) 0.010(3) 0.013(3)
O11 0.049(3) 0.081(4) 0.044(3) 0.023(3) 0.038(2) 0.032(3)
C12 0.025(3) 0.029(3) 0.040(3) 0.010(3) 0.007(3) 0.009(2)
O12 0.058(3) 0.031(2) 0.072(4) 0.022(2) 0.020(3) 0.024(2)
C13 0.029(3) 0.036(3) 0.032(3) 0.014(3) 0.017(3) 0.016(3)
O13 0.024(2) 0.062(3) 0.035(3) 0.005(2) 0.001(2) 0.010(2)
C21 0.024(3) 0.041(3) 0.035(3) -0.002(3) 0.010(3) 0.009(3)
O21 0.024(3) 0.076(4) 0.060(3) 0.000(3) 0.019(2) 0.014(2)
C22 0.021(3) 0.027(3) 0.030(3) -0.003(2) 0.005(2) 0.006(2)
O22 0.039(3) 0.038(2) 0.039(3) 0.015(2) 0.005(2) 0.019(2)
C23 0.021(3) 0.035(3) 0.034(3) 0.002(3) 0.008(2) 0.011(2)
O23 0.037(3) 0.044(3) 0.033(2) -0.007(2) 0.006(2) 0.015(2)
C31 0.031(4) 0.052(4) 0.046(4) 0.022(3) 0.009(3) 0.009(3)
O31 0.067(4) 0.079(4) 0.083(4) 0.054(4) 0.003(3) 0.027(3)
C32 0.036(4) 0.081(6) 0.036(4) 0.008(4) 0.018(3) 0.022(4)
O32 0.046(4) 0.175(8) 0.055(4) -0.013(4) 0.027(3) 0.037(4)
C33 0.039(4) 0.037(3) 0.035(3) 0.016(3) 0.015(3) 0.008(3)
O33 0.063(4) 0.042(3) 0.046(3) 0.011(2) 0.012(3) -0.008(3)
C34 0.028(3) 0.043(3) 0.030(3) 0.009(3) 0.010(3) 0.016(3)
O34 0.032(2) 0.045(3) 0.037(3) -0.001(2) 0.006(2) 0.010(2)
C201 0.025(3) 0.031(3) 0.022(3) 0.004(2) 0.006(2) 0.010(2)
C202 0.027(3) 0.030(3) 0.049(4) 0.010(3) 0.012(3) 0.004(3)
C203 0.024(3) 0.057(4) 0.050(4) 0.006(3) 0.010(3) 0.005(3)
C204 0.018(3) 0.081(5) 0.040(4) 0.000(4) 0.006(3) 0.017(3)
C205 0.038(4) 0.064(5) 0.068(5) 0.008(4) 0.013(4) 0.033(4)
C206 0.032(3) 0.036(3) 0.050(4) 0.005(3) 0.009(3) 0.020(3)
C211 0.019(3) 0.024(3) 0.031(3) 0.004(2) 0.005(2) 0.010(2)
C212 0.045(4) 0.026(3) 0.037(3) 0.009(3) 0.016(3) 0.016(3)
C213 0.057(5) 0.035(3) 0.049(4) 0.006(3) 0.016(4) 0.025(3)
C214 0.043(4) 0.047(4) 0.047(4) -0.004(3) 0.011(3) 0.027(3)
C215 0.026(3) 0.058(4) 0.037(4) 0.001(3) 0.011(3) 0.018(3)
C216 0.021(3) 0.034(3) 0.038(3) 0.009(3) 0.012(3) 0.012(2)
C221 0.022(3) 0.020(2) 0.025(3) 0.005(2) 0.006(2) 0.009(2)
C222 0.024(3) 0.024(3) 0.033(3) 0.007(2) 0.015(2) 0.009(2)
C223 0.031(3) 0.032(3) 0.035(3) 0.003(3) 0.015(3) 0.010(3)
C224 0.028(3) 0.025(3) 0.027(3) 0.002(2) 0.003(2) 0.005(2)
C225 0.030(3) 0.032(3) 0.032(3) 0.005(2) 0.005(3) 0.014(3)
C226 0.022(3) 0.028(3) 0.039(3) 0.007(2) 0.014(3) 0.009(2)
C101 0.024(3) 0.020(3) 0.027(3) 0.007(2) 0.005(2) 0.002(2)
C102 0.028(3) 0.025(3) 0.040(4) 0.004(3) 0.003(3) 0.003(2)
C103 0.022(3) 0.036(3) 0.047(4) 0.007(3) 0.007(3) -0.007(3)
C104 0.039(4) 0.027(3) 0.049(4) 0.007(3) 0.008(3) -0.007(3)
C105 0.056(5) 0.024(3) 0.044(4) 0.001(3) 0.004(3) 0.009(3)
C106 0.033(3) 0.022(3) 0.044(4) 0.005(3) 0.012(3) 0.004(2)
C111 0.020(3) 0.021(2) 0.025(3) 0.006(2) 0.007(2) 0.011(2)
C112 0.029(3) 0.026(3) 0.021(3) 0.004(2) 0.009(2) 0.009(2)
C113 0.035(3) 0.032(3) 0.030(3) 0.008(2) 0.015(3) 0.014(3)
C114 0.044(4) 0.041(3) 0.024(3) 0.008(3) 0.016(3) 0.024(3)
C115 0.040(4) 0.039(3) 0.023(3) 0.001(3) 0.005(3) 0.010(3)
C116 0.029(3) 0.025(3) 0.028(3) 0.000(2) 0.006(2) 0.006(2)

loop_
_atom_type_symbol
_atom_type_description
_atom_type_scat_dispersion_real
_atom_type_scat_dispersion_imag
_atom_type_scat_source
C C 0.0033 0.0016 'International Tables Vol C Tables 4.2.6.8 and 6.1.1.4'
H H 0.0000 0.0000 'International Tables Vol C Tables 4.2.6.8 and 6.1.1.4'
Au Au -2.0133 8.8022 'International Tables Vol C Tables 4.2.6.8 and 6.1.1.4'
O O 0.0106 0.0060 'International Tables Vol C Tables 4.2.6.8 and 6.1.1.4'
Os Os -1.2165 7.6030 'International Tables Vol C Tables 4.2.6.8 and 6.1.1.4'
P P 0.1023 0.0942 'International Tables Vol C Tables 4.2.6.8 and 6.1.1.4'

loop_
_geom_angle_atom_site_label_1
_geom_angle_atom_site_label_2
_geom_angle_atom_site_label_3
_geom_angle
_geom_angle_site_symmetry_1
_geom_angle_site_symmetry_3
_geom_angle_publ_flag
C12 Os1 C11 95.9(3) . . ?
C12 Os1 C13 96.7(3) . . ?
C11 Os1 C13 91.8(2) . . ?
C12 Os1 P1 99.26(18) . . ?
C11 Os1 P1 92.86(18) . . ?
C13 Os1 P1 162.78(18) . . ?
C12 Os1 Au1 172.30(18) . . ?
C11 Os1 Au1 81.18(18) . . ?
C13 Os1 Au1 76.32(17) . . ?
P1 Os1 Au1 88.03(3) . . ?
C12 Os1 Os3 81.5(2) . . ?
C11 Os1 Os3 177.28(18) . . ?
C13 Os1 Os3 89.29(17) . . ?
P1 Os1 Os3 86.82(3) . . ?
Au1 Os1 Os3 101.510(9) . . ?
C12 Os1 Os2 128.97(19) . . ?
C11 Os1 Os2 122.31(18) . . ?
C13 Os1 Os2 112.83(17) . . ?
P1 Os1 Os2 51.27(3) . . ?
Au1 Os1 Os2 57.910(7) . . ?
Os3 Os1 Os2 59.395(7) . . ?
C22 Os2 C21 95.5(3) . . ?
C22 Os2 C23 93.2(2) . . ?
C21 Os2 C23 94.8(2) . . ?
C22 Os2 P1 94.55(17) . . ?
C21 Os2 P1 99.85(18) . . ?
C23 Os2 P1 162.67(17) . . ?
C22 Os2 Au1 75.48(17) . . ?
C21 Os2 Au1 168.4(2) . . ?
C23 Os2 Au1 78.75(17) . . ?
P1 Os2 Au1 88.23(3) . . ?
C22 Os2 Os3 176.64(16) . . ?
C21 Os2 Os3 87.3(2) . . ?
C23 Os2 Os3 84.69(19) . . ?
P1 Os2 Os3 86.79(3) . . ?
Au1 Os2 Os3 101.501(9) . . ?
C22 Os2 Os1 119.43(17) . . ?
C21 Os2 Os1 133.5(2) . . ?
C23 Os2 Os1 111.41(17) . . ?
P1 Os2 Os1 51.41(3) . . ?
Au1 Os2 Os1 58.060(7) . . ?
Os3 Os2 Os1 59.236(7) . . ?
C32 Os3 C31 101.8(3) . . ?
C32 Os3 C34 94.2(3) . . ?
C31 Os3 C34 90.9(3) . . ?
C32 Os3 C33 88.5(3) . . ?
C31 Os3 C33 88.1(3) . . ?
C34 Os3 C33 177.3(3) . . ?
C32 Os3 Os1 153.4(2) . . ?
C31 Os3 Os1 104.8(2) . . ?
C34 Os3 Os1 84.62(18) . . ?
C33 Os3 Os1 93.20(19) . . ?
C32 Os3 Os2 92.0(2) . . ?
C31 Os3 Os2 166.1(2) . . ?
C34 Os3 Os2 86.04(18) . . ?
C33 Os3 Os2 94.30(18) . . ?
Os1 Os3 Os2 61.369(7) . . ?
P2 Au1 Os2 141.01(4) . . ?
P2 Au1 Os1 153.68(4) . . ?
Os2 Au1 Os1 64.030(7) . . ?
C201 P2 C211 105.8(3) . . ?
C201 P2 C221 104.8(3) . . ?
C211 P2 C221 104.6(2) . . ?
C201 P2 Au1 114.68(19) . . ?
C211 P2 Au1 114.96(19) . . ?
C221 P2 Au1 111.04(17) . . ?
C101 P1 C111 99.5(2) . . ?
C101 P1 Os2 121.7(2) . . ?
C111 P1 Os2 118.72(17) . . ?
C101 P1 Os1 124.14(19) . . ?
C111 P1 Os1 116.49(17) . . ?
Os2 P1 Os1 77.32(4) . . ?
O11 C11 Os1 174.3(6) . . ?
O12 C12 Os1 178.6(6) . . ?
O13 C13 Os1 176.0(5) . . ?
O21 C21 Os2 178.1(6) . . ?
O22 C22 Os2 175.3(5) . . ?
O23 C23 Os2 175.8(5) . . ?
O31 C31 Os3 177.5(7) . . ?
O32 C32 Os3 176.7(7) . . ?
O33 C33 Os3 169.6(6) . . ?
O34 C34 Os3 177.2(6) . . ?
C206 C201 C202 118.8(6) . . ?
C206 C201 P2 119.6(5) . . ?
C202 C201 P2 121.5(5) . . ?
C201 C202 C203 119.5(6) . . ?
C204 C203 C202 120.1(7) . . ?
C203 C204 C205 121.4(6) . . ?
C206 C205 C204 118.9(7) . . ?
C205 C206 C201 121.3(6) . . ?
C212 C211 C216 118.9(5) . . ?
C212 C211 P2 122.6(5) . . ?
C216 C211 P2 118.5(4) . . ?
C213 C212 C211 120.5(6) . . ?
C212 C213 C214 120.6(7) . . ?
C213 C214 C215 120.3(6) . . ?
C214 C215 C216 120.4(6) . . ?
C215 C216 C211 119.2(6) . . ?
C222 C221 C226 118.2(5) . . ?
C222 C221 P2 122.6(4) . . ?
C226 C221 P2 119.2(4) . . ?
C223 C222 C221 121.1(5) . . ?
C222 C223 C224 119.7(6) . . ?
C225 C224 C223 119.8(6) . . ?
C224 C225 C226 120.5(6) . . ?
C225 C226 C221 120.7(5) . . ?
C106 C101 C102 118.9(5) . . ?
C106 C101 P1 121.4(5) . . ?
C102 C101 P1 119.4(4) . . ?
C101 C102 C103 119.5(6) . . ?
C104 C103 C102 120.6(6) . . ?
C103 C104 C105 120.1(6) . . ?
C104 C105 C106 119.3(6) . . ?
C101 C106 C105 121.6(6) . . ?
C112 C111 C116 117.1(5) . . ?
C112 C111 P1 120.5(4) . . ?
C116 C111 P1 122.4(4) . . ?
C111 C112 C113 121.1(5) . . ?
C114 C113 C112 119.9(6) . . ?
C115 C114 C113 120.0(6) . . ?
C114 C115 C116 120.1(6) . . ?
C115 C116 C111 121.8(5) . . ?

loop_
_geom_bond_atom_site_label_1
_geom_bond_atom_site_label_2
_geom_bond_distance
_geom_bond_site_symmetry_2
_geom_bond_publ_flag
Os1 C12 1.889(6) . ?
Os1 C11 1.898(6) . ?
Os1 C13 1.941(6) . ?
Os1 P1 2.3688(14) . ?
Os1 Au1 2.7910(3) . ?
Os1 Os3 2.8947(3) . ?
Os1 Os2 2.9568(3) . ?
Os2 C22 1.907(6) . ?
Os2 C21 1.909(6) . ?
Os2 C23 1.948(6) . ?
Os2 P1 2.3643(13) . ?
Os2 Au1 2.7864(3) . ?
Os2 Os3 2.8995(3) . ?
Os3 C32 1.910(7) . ?
Os3 C31 1.923(7) . ?
Os3 C34 1.949(6) . ?
Os3 C33 1.962(7) . ?
Au1 P2 2.3116(13) . ?
P2 C201 1.811(6) . ?
P2 C211 1.813(5) . ?
P2 C221 1.817(6) . ?
P1 C101 1.818(5) . ?
P1 C111 1.845(5) . ?
C11 O11 1.149(7) . ?
C12 O12 1.150(7) . ?
C13 O13 1.134(7) . ?
C21 O21 1.125(7) . ?
C22 O22 1.144(7) . ?
C23 O23 1.138(7) . ?
C31 O31 1.128(8) . ?
C32 O32 1.134(9) . ?
C33 O33 1.122(8) . ?
C34 O34 1.147(7) . ?
C201 C206 1.375(8) . ?
C201 C202 1.396(8) . ?
C202 C203 1.400(9) . ?
C203 C204 1.336(11) . ?
C204 C205 1.386(11) . ?
C205 C206 1.375(9) . ?
C211 C212 1.396(8) . ?
C211 C216 1.410(8) . ?
C212 C213 1.371(9) . ?
C213 C214 1.369(10) . ?
C214 C215 1.382(10) . ?
C215 C216 1.388(9) . ?
C221 C222 1.397(7) . ?
C221 C226 1.400(7) . ?
C222 C223 1.380(8) . ?
C223 C224 1.403(8) . ?
C224 C225 1.369(9) . ?
C225 C226 1.389(8) . ?
C101 C106 1.378(8) . ?
C101 C102 1.392(9) . ?
C102 C103 1.399(8) . ?
C103 C104 1.373(10) . ?
C104 C105 1.379(10) . ?
C105 C106 1.387(9) . ?
C111 C112 1.396(8) . ?
C111 C116 1.398(7) . ?
C112 C113 1.393(8) . ?
C113 C114 1.387(8) . ?
C114 C115 1.368(9) . ?
C115 C116 1.386(9) . ?
